data_4339930
loop_
_publ_author_name
'Yang, Lei'
'Powell, Douglas R.'
'Klein, Eric L.'
'Grohmann, Andreas'
'Houser, Robert P.'

_publ_section_title
;
 Delocalized mixed-valence bi- and trinuclear complexes with short Cu-Cu
 bonds.
;
_journal_issue 17
_journal_name_full 'Inorganic chemistry'
_journal_page_first 6831
_journal_page_last 6833
_journal_paper_doi 10.1021/ic7010474
_journal_volume 46
_journal_year 2007
_chemical_formula_moiety 'C26 H34 Cu3 N6 O4, Na, C F3 O3 S, C4 H10 O'
_chemical_formula_sum 'C31 H44 Cu3 F3 N6 Na O8 S'
_chemical_formula_weight 931.39
_chemical_name_systematic
; 
 ? 
;
_space_group_IT_number 56
_symmetry_cell_setting orthorhombic
_symmetry_space_group_name_Hall '-P 2ab 2ac'
_symmetry_space_group_name_H-M 'P c c n'
_atom_sites_solution_hydrogens geom
_atom_sites_solution_primary direct
_atom_sites_solution_secondary difmap
_audit_creation_method SHELXL-97
_cell_angle_alpha 90.00
_cell_angle_beta 90.00
_cell_angle_gamma 90.00
_cell_formula_units_Z 8
_cell_length_a 22.117(3)
_cell_length_b 15.280(2)
_cell_length_c 21.380(3)
_cell_measurement_reflns_used 7868
_cell_measurement_temperature 100(2)
_cell_measurement_theta_max 28.19
_cell_measurement_theta_min 2.33
_cell_volume 7225.3(17)
_computing_cell_refinement 'Bruker SMART'
_computing_data_collection 'Bruker SMART'
_computing_data_reduction 'Bruker SAINT'
_computing_molecular_graphics 'SHELXTL (Sheldrick, 2000)'
_computing_publication_material 'SHELXTL (Sheldrick, 2000)'
_computing_structure_refinement 'SHELXTL (Sheldrick, 2000)'
_computing_structure_solution 'SHELXTL (Sheldrick, 2000)'
_diffrn_ambient_temperature 100(2)
_diffrn_measured_fraction_theta_full 1.000
_diffrn_measured_fraction_theta_max 1.000
_diffrn_measurement_device_type 'Bruker APEX'
_diffrn_measurement_method '\w scans'
_diffrn_radiation_monochromator graphite
_diffrn_radiation_source 'fine-focus sealed tube'
_diffrn_radiation_type MoK\a
_diffrn_radiation_wavelength 0.71073
_diffrn_reflns_av_R_equivalents 0.0404
_diffrn_reflns_av_sigmaI/netI 0.0253
_diffrn_reflns_limit_h_max 27
_diffrn_reflns_limit_h_min -27
_diffrn_reflns_limit_k_max 18
_diffrn_reflns_limit_k_min -18
_diffrn_reflns_limit_l_max 26
_diffrn_reflns_limit_l_min -26
_diffrn_reflns_number 54642
_diffrn_reflns_theta_full 26.00
_diffrn_reflns_theta_max 26.00
_diffrn_reflns_theta_min 1.84
_diffrn_standards_number 0
_exptl_absorpt_coefficient_mu 1.894
_exptl_absorpt_correction_T_max 0.867
_exptl_absorpt_correction_T_min 0.702
_exptl_absorpt_correction_type multi-scan
_exptl_absorpt_process_details 'SADABS (Sheldrick, 2002)'
_exptl_crystal_colour purple
_exptl_crystal_density_diffrn 1.712
_exptl_crystal_density_method 'not measured'
_exptl_crystal_description prism
_exptl_crystal_F_000 3816
_exptl_crystal_size_max 0.20
_exptl_crystal_size_mid 0.09
_exptl_crystal_size_min 0.08
_refine_diff_density_max 0.418
_refine_diff_density_min -0.299
_refine_diff_density_rms 0.067
_refine_ls_extinction_method none
_refine_ls_goodness_of_fit_ref 1.005
_refine_ls_hydrogen_treatment constr
_refine_ls_matrix_type full
_refine_ls_number_parameters 363
_refine_ls_number_reflns 7109
_refine_ls_number_restraints 0
_refine_ls_restrained_S_all 1.005
_refine_ls_R_factor_all 0.0344
_refine_ls_R_factor_gt 0.0284
_refine_ls_shift/su_max 0.003
_refine_ls_shift/su_mean 0.000
_refine_ls_structure_factor_coef Fsqd
_refine_ls_weighting_details 'calc w=1/[\s^2^(Fo^2^)+(0.0490P)^2^+1.2000P] where P=(Fo^2^+2Fc^2^)/3'
_refine_ls_weighting_scheme calc
_refine_ls_wR_factor_gt 0.0747
_refine_ls_wR_factor_ref 0.0770
_reflns_number_gt 6172
_reflns_number_total 7109
_reflns_threshold_expression I>2\s(I)
_cod_data_source_file ic7010474-file003.cif
_cod_data_source_block compound_2a
_cod_depositor_comments
;
The following automatic conversions were performed:

'_symmetry_cell_setting' value 'Orthorhombic' changed to
'orthorhombic' according to
/usr/data/users/saulius/automatic-downloads/retrospective/ACS/lib/dictionaries/cif_core.dic
dictionary named 'cif_core.dic' version 2.4.2 from 2011-04-26.

Automatic conversion script
Id: cif_fix_values 2281 2013-09-26 08:29:07Z andrius 
;
_cod_database_code 4339930

loop_
_symmetry_equiv_pos_as_xyz
'x, y, z'
'-x+1/2, -y+1/2, z'
'-x, y+1/2, -z+1/2'
'x+1/2, -y, -z+1/2'
'-x, -y, -z'
'x-1/2, y-1/2, -z'
'x, -y-1/2, z-1/2'
'-x-1/2, y, z-1/2'

loop_
_atom_site_label
_atom_site_type_symbol
_atom_site_fract_x
_atom_site_fract_y
_atom_site_fract_z
_atom_site_U_iso_or_equiv
_atom_site_adp_type
_atom_site_occupancy
_atom_site_symmetry_multiplicity
_atom_site_calc_flag
_atom_site_refinement_flags
Na1 Na 0.2500 0.2500 0.79073(5) 0.0211(2) Uani 1 2 d S
Cu1 Cu 0.399751(11) 0.454404(15) 0.592723(11) 0.01778(7) Uani 1 1 d .
Cu2 Cu 0.384948(11) 0.463148(15) 0.480900(11) 0.01833(7) Uani 1 1 d .
Cu3 Cu 0.327907(11) 0.326800(15) 0.540657(11) 0.01781(7) Uani 1 1 d .
O1A O 0.46392(6) 0.41775(9) 0.47290(6) 0.0224(3) Uani 1 1 d .
O2A O 0.29471(7) 0.34352(10) 0.72488(6) 0.0283(3) Uani 1 1 d .
N1A N 0.41796(7) 0.45402(10) 0.68718(8) 0.0192(4) Uani 1 1 d .
N2A N 0.46192(7) 0.37318(11) 0.57360(8) 0.0204(4) Uani 1 1 d .
N3A N 0.33595(7) 0.32033(10) 0.62785(8) 0.0184(3) Uani 1 1 d .
C1A C 0.41071(9) 0.52870(14) 0.71979(10) 0.0233(4) Uani 1 1 d .
H1A H 0.3981 0.5798 0.6981 0.028 Uiso 1 1 calc R
C2A C 0.42085(10) 0.53402(15) 0.78325(10) 0.0270(5) Uani 1 1 d .
H2A H 0.4159 0.5878 0.8049 0.032 Uiso 1 1 calc R
C3A C 0.43846(10) 0.45924(15) 0.81466(10) 0.0302(5) Uani 1 1 d .
H3A H 0.4460 0.4608 0.8584 0.036 Uiso 1 1 calc R
C4A C 0.44491(10) 0.38240(15) 0.78172(10) 0.0282(5) Uani 1 1 d .
H4A H 0.4564 0.3304 0.8030 0.034 Uiso 1 1 calc R
C5A C 0.43469(9) 0.38034(13) 0.71747(10) 0.0227(4) Uani 1 1 d .
C6A C 0.44227(9) 0.29846(13) 0.67795(10) 0.0237(4) Uani 1 1 d .
C7A C 0.47150(11) 0.22382(15) 0.71535(11) 0.0323(5) Uani 1 1 d .
H7A1 H 0.5122 0.2413 0.7285 0.048 Uiso 1 1 calc R
H7A2 H 0.4741 0.1714 0.6891 0.048 Uiso 1 1 calc R
H7A3 H 0.4469 0.2111 0.7524 0.048 Uiso 1 1 calc R
C8A C 0.48575(9) 0.31529(13) 0.62264(10) 0.0246(5) Uani 1 1 d .
H8A1 H 0.5235 0.3412 0.6392 0.030 Uiso 1 1 calc R
H8A2 H 0.4963 0.2583 0.6034 0.030 Uiso 1 1 calc R
C9A C 0.48708(9) 0.37413(13) 0.51801(10) 0.0216(4) Uani 1 1 d .
C10A C 0.54371(10) 0.32383(15) 0.50327(11) 0.0308(5) Uani 1 1 d .
H10A H 0.5345 0.2611 0.5017 0.046 Uiso 1 1 calc R
H10B H 0.5740 0.3348 0.5358 0.046 Uiso 1 1 calc R
H10C H 0.5596 0.3427 0.4627 0.046 Uiso 1 1 calc R
C11A C 0.38008(9) 0.26102(13) 0.65618(10) 0.0238(4) Uani 1 1 d .
H11A H 0.3883 0.2137 0.6257 0.029 Uiso 1 1 calc R
H11B H 0.3606 0.2335 0.6929 0.029 Uiso 1 1 calc R
C12A C 0.29485(9) 0.35404(13) 0.66680(9) 0.0204(4) Uani 1 1 d .
C13A C 0.24497(9) 0.40870(14) 0.63854(10) 0.0253(5) Uani 1 1 d .
H13A H 0.2059 0.3805 0.6463 0.038 Uiso 1 1 calc R
H13B H 0.2515 0.4141 0.5934 0.038 Uiso 1 1 calc R
H13C H 0.2452 0.4670 0.6576 0.038 Uiso 1 1 calc R
O1B O 0.34798(7) 0.55261(9) 0.59913(6) 0.0229(3) Uani 1 1 d .
O2B O 0.32750(6) 0.28382(10) 0.35477(6) 0.0252(3) Uani 1 1 d .
N1B N 0.37515(7) 0.48018(11) 0.38604(8) 0.0221(4) Uani 1 1 d .
N2B N 0.31519(8) 0.53056(10) 0.50044(8) 0.0204(4) Uani 1 1 d .
N3B N 0.31508(7) 0.33557(11) 0.45448(7) 0.0183(3) Uani 1 1 d .
C1B C 0.42472(10) 0.48500(14) 0.34986(10) 0.0257(5) Uani 1 1 d .
H1B H 0.4633 0.4848 0.3694 0.031 Uiso 1 1 calc R
C2B C 0.42203(11) 0.49018(16) 0.28591(10) 0.0322(5) Uani 1 1 d .
H2B H 0.4579 0.4949 0.2617 0.039 Uiso 1 1 calc R
C3B C 0.36587(11) 0.48833(17) 0.25726(11) 0.0370(6) Uani 1 1 d .
H3B H 0.3626 0.4918 0.2130 0.044 Uiso 1 1 calc R
C4B C 0.31478(11) 0.48135(16) 0.29399(10) 0.0317(5) Uani 1 1 d .
H4B H 0.2759 0.4791 0.2751 0.038 Uiso 1 1 calc R
C5B C 0.32028(9) 0.47756(14) 0.35875(10) 0.0232(4) Uani 1 1 d .
C6B C 0.26590(9) 0.47171(14) 0.40248(9) 0.0225(4) Uani 1 1 d .
C7B C 0.20642(10) 0.48692(15) 0.36702(10) 0.0298(5) Uani 1 1 d .
H7B1 H 0.2070 0.5451 0.3478 0.045 Uiso 1 1 calc R
H7B2 H 0.1724 0.4830 0.3963 0.045 Uiso 1 1 calc R
H7B3 H 0.2019 0.4424 0.3344 0.045 Uiso 1 1 calc R
C8B C 0.26891(10) 0.54423(14) 0.45234(10) 0.0243(5) Uani 1 1 d .
H8B1 H 0.2769 0.6007 0.4312 0.029 Uiso 1 1 calc R
H8B2 H 0.2290 0.5487 0.4730 0.029 Uiso 1 1 calc R
C9B C 0.30988(10) 0.56815(13) 0.55465(10) 0.0226(4) Uani 1 1 d .
C10B C 0.25991(11) 0.63103(15) 0.56991(11) 0.0372(6) Uani 1 1 d .
H10D H 0.2546 0.6720 0.5351 0.056 Uiso 1 1 calc R
H10E H 0.2703 0.6636 0.6079 0.056 Uiso 1 1 calc R
H10F H 0.2223 0.5985 0.5767 0.056 Uiso 1 1 calc R
C11B C 0.25969(9) 0.37951(13) 0.43311(9) 0.0211(4) Uani 1 1 d .
H11C H 0.2323 0.3851 0.4695 0.025 Uiso 1 1 calc R
H11D H 0.2395 0.3406 0.4026 0.025 Uiso 1 1 calc R
C12B C 0.34348(9) 0.28846(13) 0.41057(9) 0.0206(4) Uani 1 1 d .
C13B C 0.39848(9) 0.23705(14) 0.43093(10) 0.0249(5) Uani 1 1 d .
H13D H 0.3930 0.1752 0.4202 0.037 Uiso 1 1 calc R
H13E H 0.4038 0.2429 0.4763 0.037 Uiso 1 1 calc R
H13F H 0.4344 0.2598 0.4095 0.037 Uiso 1 1 calc R

loop_
_atom_site_aniso_label
_atom_site_aniso_U_11
_atom_site_aniso_U_22
_atom_site_aniso_U_33
_atom_site_aniso_U_23
_atom_site_aniso_U_13
_atom_site_aniso_U_12
Na1 0.0228(6) 0.0294(6) 0.0112(5) 0.000 0.000 0.0024(5)
Cu1 0.01869(13) 0.01824(13) 0.01640(13) -0.00227(9) -0.00093(10) 0.00046(9)
Cu2 0.01703(13) 0.02177(13) 0.01620(13) -0.00126(10) 0.00025(10) -0.00227(9)
Cu3 0.01873(13) 0.02019(13) 0.01449(13) -0.00192(9) 0.00028(9) -0.00273(9)
O1A 0.0177(7) 0.0288(8) 0.0208(7) -0.0023(6) 0.0012(6) -0.0028(6)
O2A 0.0324(9) 0.0369(9) 0.0158(7) 0.0043(6) 0.0021(6) -0.0047(7)
N1A 0.0175(8) 0.0215(8) 0.0186(9) -0.0007(7) -0.0016(7) -0.0027(6)
N2A 0.0170(8) 0.0215(8) 0.0226(9) -0.0002(7) -0.0005(7) 0.0000(7)
N3A 0.0194(8) 0.0189(8) 0.0169(8) 0.0014(7) -0.0016(7) -0.0044(6)
C1A 0.0210(10) 0.0266(11) 0.0224(11) -0.0031(9) 0.0019(9) -0.0045(8)
C2A 0.0220(11) 0.0362(12) 0.0227(11) -0.0085(9) 0.0052(9) -0.0105(9)
C3A 0.0259(11) 0.0476(14) 0.0169(11) 0.0000(10) 0.0022(9) -0.0112(10)
C4A 0.0276(11) 0.0354(12) 0.0215(11) 0.0077(9) -0.0008(9) -0.0074(9)
C5A 0.0180(10) 0.0263(11) 0.0238(11) 0.0032(9) -0.0020(8) -0.0056(8)
C6A 0.0232(10) 0.0213(10) 0.0265(11) 0.0034(9) -0.0035(9) -0.0018(8)
C7A 0.0324(12) 0.0284(12) 0.0361(13) 0.0076(10) -0.0127(10) -0.0003(10)
C8A 0.0208(10) 0.0209(10) 0.0320(12) 0.0005(9) -0.0038(9) 0.0026(8)
C9A 0.0168(10) 0.0207(10) 0.0274(11) -0.0067(9) 0.0006(9) -0.0043(8)
C10A 0.0237(11) 0.0341(12) 0.0346(13) -0.0064(10) 0.0056(10) 0.0019(9)
C11A 0.0252(11) 0.0191(10) 0.0270(11) 0.0017(9) -0.0040(9) -0.0028(8)
C12A 0.0206(10) 0.0231(10) 0.0175(10) 0.0022(8) -0.0002(8) -0.0081(8)
C13A 0.0203(10) 0.0334(12) 0.0221(10) 0.0008(9) 0.0027(9) -0.0018(9)
O1B 0.0270(8) 0.0206(7) 0.0211(7) -0.0038(6) -0.0035(6) 0.0043(6)
O2B 0.0238(7) 0.0353(8) 0.0166(7) -0.0046(6) 0.0001(6) -0.0084(6)
N1B 0.0208(9) 0.0258(9) 0.0198(9) 0.0004(7) 0.0008(7) -0.0068(7)
N2B 0.0204(9) 0.0203(8) 0.0205(9) -0.0001(7) -0.0015(7) -0.0004(7)
N3B 0.0166(8) 0.0216(8) 0.0167(8) -0.0026(7) -0.0002(7) -0.0047(7)
C1B 0.0228(11) 0.0320(11) 0.0222(11) -0.0006(9) 0.0026(9) -0.0089(9)
C2B 0.0298(12) 0.0460(14) 0.0208(11) -0.0034(10) 0.0064(9) -0.0146(11)
C3B 0.0370(14) 0.0544(15) 0.0197(11) 0.0019(11) -0.0004(10) -0.0184(12)
C4B 0.0289(12) 0.0440(13) 0.0223(11) 0.0025(10) -0.0044(9) -0.0117(10)
C5B 0.0223(11) 0.0269(11) 0.0205(10) 0.0005(9) -0.0016(8) -0.0079(8)
C6B 0.0182(10) 0.0303(11) 0.0192(10) 0.0014(8) -0.0020(8) -0.0029(8)
C7B 0.0237(11) 0.0404(13) 0.0252(11) 0.0051(10) -0.0035(9) -0.0009(10)
C8B 0.0229(11) 0.0271(11) 0.0229(11) 0.0020(9) -0.0033(9) 0.0014(9)
C9B 0.0252(11) 0.0171(9) 0.0256(11) 0.0002(8) -0.0028(9) 0.0008(8)
C10B 0.0434(15) 0.0339(13) 0.0344(13) -0.0105(11) -0.0095(11) 0.0172(11)
C11B 0.0157(10) 0.0281(11) 0.0194(10) -0.0015(9) 0.0023(8) -0.0056(8)
C12B 0.0187(10) 0.0241(10) 0.0191(10) -0.0050(8) 0.0017(8) -0.0090(8)
C13B 0.0239(11) 0.0263(11) 0.0245(11) -0.0072(9) 0.0011(9) -0.0025(9)

loop_
_atom_type_symbol
_atom_type_description
_atom_type_scat_dispersion_real
_atom_type_scat_dispersion_imag
_atom_type_scat_source
C C 0.0033 0.0016 'International Tables Vol C Tables 4.2.6.8 and 6.1.1.4'
H H 0.0000 0.0000 'International Tables Vol C Tables 4.2.6.8 and 6.1.1.4'
N N 0.0061 0.0033 'International Tables Vol C Tables 4.2.6.8 and 6.1.1.4'
O O 0.0106 0.0060 'International Tables Vol C Tables 4.2.6.8 and 6.1.1.4'
F F 0.0171 0.0103 'International Tables Vol C Tables 4.2.6.8 and 6.1.1.4'
Na Na 0.0362 0.0249 'International Tables Vol C Tables 4.2.6.8 and 6.1.1.4'
S S 0.1246 0.1234 'International Tables Vol C Tables 4.2.6.8 and 6.1.1.4'
Cu Cu 0.3201 1.2651 'International Tables Vol C Tables 4.2.6.8 and 6.1.1.4'

loop_
_geom_angle_atom_site_label_1
_geom_angle_atom_site_label_2
_geom_angle_atom_site_label_3
_geom_angle
_geom_angle_site_symmetry_1
_geom_angle_site_symmetry_3
O2A Na1 O2A 101.98(9) 2 .
O2A Na1 O2B 124.90(5) 2 7_566
O2A Na1 O2B 101.11(5) . 7_566
O2A Na1 O2B 101.11(5) 2 8_656
O2A Na1 O2B 124.90(5) . 8_656
O2B Na1 O2B 105.18(8) 7_566 8_656
O1B Cu1 N2A 166.64(7) . .
O1B Cu1 N1A 92.85(6) . .
N2A Cu1 N1A 93.88(7) . .
O1B Cu1 Cu2 86.89(4) . .
N2A Cu1 Cu2 85.48(5) . .
N1A Cu1 Cu2 175.40(5) . .
O1B Cu1 Cu3 104.00(5) . .
N2A Cu1 Cu3 82.40(5) . .
N1A Cu1 Cu3 120.52(4) . .
Cu2 Cu1 Cu3 63.933(10) . .
O1A Cu2 N2B 165.93(7) . .
O1A Cu2 N1B 93.13(6) . .
N2B Cu2 N1B 93.59(7) . .
O1A Cu2 Cu1 86.79(4) . .
N2B Cu2 Cu1 85.56(5) . .
N1B Cu2 Cu1 175.56(5) . .
O1A Cu2 Cu3 100.85(4) . .
N2B Cu2 Cu3 86.34(5) . .
N1B Cu2 Cu3 120.38(5) . .
Cu1 Cu2 Cu3 63.943(10) . .
N3B Cu3 N3A 176.53(7) . .
N3B Cu3 Cu2 63.73(5) . .
N3A Cu3 Cu2 117.27(5) . .
N3B Cu3 Cu1 115.84(5) . .
N3A Cu3 Cu1 65.18(5) . .
Cu2 Cu3 Cu1 52.124(11) . .
C9A O1A Cu2 119.59(13) . .
C12A O2A Na1 135.02(13) . .
C1A N1A C5A 119.39(18) . .
C1A N1A Cu1 118.81(14) . .
C5A N1A Cu1 121.76(13) . .
C9A N2A C8A 120.05(17) . .
C9A N2A Cu1 119.69(14) . .
C8A N2A Cu1 120.00(13) . .
C12A N3A C11A 115.76(17) . .
C12A N3A Cu3 122.33(13) . .
C11A N3A Cu3 120.50(13) . .
N1A C1A C2A 122.7(2) . .
N1A C1A H1A 118.6 . .
C2A C1A H1A 118.6 . .
C1A C2A C3A 118.4(2) . .
C1A C2A H2A 120.8 . .
C3A C2A H2A 120.8 . .
C4A C3A C2A 119.1(2) . .
C4A C3A H3A 120.5 . .
C2A C3A H3A 120.5 . .
C3A C4A C5A 120.5(2) . .
C3A C4A H4A 119.8 . .
C5A C4A H4A 119.8 . .
N1A C5A C4A 119.91(19) . .
N1A C5A C6A 116.75(18) . .
C4A C5A C6A 123.33(19) . .
C5A C6A C7A 111.63(18) . .
C5A C6A C8A 110.92(16) . .
C7A C6A C8A 105.07(17) . .
C5A C6A C11A 111.75(17) . .
C7A C6A C11A 104.72(16) . .
C8A C6A C11A 112.41(17) . .
C6A C7A H7A1 109.5 . .
C6A C7A H7A2 109.5 . .
H7A1 C7A H7A2 109.5 . .
C6A C7A H7A3 109.5 . .
H7A1 C7A H7A3 109.5 . .
H7A2 C7A H7A3 109.5 . .
N2A C8A C6A 115.02(16) . .
N2A C8A H8A1 108.5 . .
C6A C8A H8A1 108.5 . .
N2A C8A H8A2 108.5 . .
C6A C8A H8A2 108.5 . .
H8A1 C8A H8A2 107.5 . .
O1A C9A N2A 121.24(18) . .
O1A C9A C10A 116.24(18) . .
N2A C9A C10A 122.52(19) . .
C9A C10A H10A 109.5 . .
C9A C10A H10B 109.5 . .
H10A C10A H10B 109.5 . .
C9A C10A H10C 109.5 . .
H10A C10A H10C 109.5 . .
H10B C10A H10C 109.5 . .
N3A C11A C6A 118.96(16) . .
N3A C11A H11A 107.6 . .
C6A C11A H11A 107.6 . .
N3A C11A H11B 107.6 . .
C6A C11A H11B 107.6 . .
H11A C11A H11B 107.0 . .
O2A C12A N3A 124.77(19) . .
O2A C12A C13A 117.78(18) . .
N3A C12A C13A 117.45(17) . .
C12A C13A H13A 109.5 . .
C12A C13A H13B 109.5 . .
H13A C13A H13B 109.5 . .
C12A C13A H13C 109.5 . .
H13A C13A H13C 109.5 . .
H13B C13A H13C 109.5 . .
C9B O1B Cu1 119.13(13) . .
C12B O2B Na1 144.12(13) . 7_565
C1B N1B C5B 119.17(18) . .
C1B N1B Cu2 119.26(14) . .
C5B N1B Cu2 121.22(14) . .
C9B N2B C8B 119.99(17) . .
C9B N2B Cu2 120.59(14) . .
C8B N2B Cu2 119.31(13) . .
C12B N3B C11B 114.75(16) . .
C12B N3B Cu3 125.54(14) . .
C11B N3B Cu3 117.75(12) . .
N1B C1B C2B 122.8(2) . .
N1B C1B H1B 118.6 . .
C2B C1B H1B 118.6 . .
C1B C2B C3B 118.6(2) . .
C1B C2B H2B 120.7 . .
C3B C2B H2B 120.7 . .
C4B C3B C2B 118.9(2) . .
C4B C3B H3B 120.5 . .
C2B C3B H3B 120.5 . .
C3B C4B C5B 119.9(2) . .
C3B C4B H4B 120.1 . .
C5B C4B H4B 120.1 . .
N1B C5B C4B 120.56(19) . .
N1B C5B C6B 116.51(18) . .
C4B C5B C6B 122.92(18) . .
C5B C6B C7B 111.33(17) . .
C5B C6B C8B 110.38(17) . .
C7B C6B C8B 105.66(17) . .
C5B C6B C11B 112.31(17) . .
C7B C6B C11B 105.57(16) . .
C8B C6B C11B 111.30(16) . .
C6B C7B H7B1 109.5 . .
C6B C7B H7B2 109.5 . .
H7B1 C7B H7B2 109.5 . .
C6B C7B H7B3 109.5 . .
H7B1 C7B H7B3 109.5 . .
H7B2 C7B H7B3 109.5 . .
N2B C8B C6B 114.43(17) . .
N2B C8B H8B1 108.7 . .
C6B C8B H8B1 108.7 . .
N2B C8B H8B2 108.7 . .
C6B C8B H8B2 108.7 . .
H8B1 C8B H8B2 107.6 . .
O1B C9B N2B 121.09(19) . .
O1B C9B C10B 115.97(18) . .
N2B C9B C10B 122.94(19) . .
C9B C10B H10D 109.5 . .
C9B C10B H10E 109.5 . .
H10D C10B H10E 109.5 . .
C9B C10B H10F 109.5 . .
H10D C10B H10F 109.5 . .
H10E C10B H10F 109.5 . .
N3B C11B C6B 118.01(16) . .
N3B C11B H11C 107.8 . .
C6B C11B H11C 107.8 . .
N3B C11B H11D 107.8 . .
C6B C11B H11D 107.8 . .
H11C C11B H11D 107.1 . .
O2B C12B N3B 124.64(19) . .
O2B C12B C13B 118.31(18) . .
N3B C12B C13B 117.04(17) . .
C12B C13B H13D 109.5 . .
C12B C13B H13E 109.5 . .
H13D C13B H13E 109.5 . .
C12B C13B H13F 109.5 . .
H13D C13B H13F 109.5 . .
H13E C13B H13F 109.5 . .

loop_
_geom_bond_atom_site_label_1
_geom_bond_atom_site_label_2
_geom_bond_distance
_geom_bond_site_symmetry_2
Na1 O2A 2.2365(15) 2
Na1 O2A 2.2366(15) .
Na1 O2B 2.2538(15) 7_566
Na1 O2B 2.2539(15) 8_656
Cu1 O1B 1.8925(14) .
Cu1 N2A 1.8969(16) .
Cu1 N1A 2.0593(17) .
Cu1 Cu2 2.4168(5) .
Cu1 Cu3 2.7506(4) .
Cu2 O1A 1.8871(14) .
Cu2 N2B 1.9016(17) .
Cu2 N1B 2.0562(17) .
Cu2 Cu3 2.7503(4) .
Cu3 N3B 1.8690(16) .
Cu3 N3A 1.8752(17) .
O1A C9A 1.279(3) .
O2A C12A 1.252(2) .
N1A C1A 1.347(3) .
N1A C5A 1.350(3) .
N2A C9A 1.312(3) .
N2A C8A 1.470(3) .
N3A C12A 1.336(3) .
N3A C11A 1.463(3) .
C1A C2A 1.378(3) .
C1A H1A 0.9500 .
C2A C3A 1.381(3) .
C2A H2A 0.9500 .
C3A C4A 1.376(3) .
C3A H3A 0.9500 .
C4A C5A 1.393(3) .
C4A H4A 0.9500 .
C5A C6A 1.519(3) .
C6A C7A 1.536(3) .
C6A C8A 1.546(3) .
C6A C11A 1.561(3) .
C7A H7A1 0.9800 .
C7A H7A2 0.9800 .
C7A H7A3 0.9800 .
C8A H8A1 0.9900 .
C8A H8A2 0.9900 .
C9A C10A 1.503(3) .
C10A H10A 0.9800 .
C10A H10B 0.9800 .
C10A H10C 0.9800 .
C11A H11A 0.9900 .
C11A H11B 0.9900 .
C12A C13A 1.510(3) .
C13A H13A 0.9800 .
C13A H13B 0.9800 .
C13A H13C 0.9800 .
O1B C9B 1.293(2) .
O2B C12B 1.246(2) .
O2B Na1 2.2539(15) 7_565
N1B C1B 1.344(3) .
N1B C5B 1.347(3) .
N2B C9B 1.299(3) .
N2B C8B 1.466(3) .
N3B C12B 1.339(3) .
N3B C11B 1.470(3) .
C1B C2B 1.371(3) .
C1B H1B 0.9500 .
C2B C3B 1.385(3) .
C2B H2B 0.9500 .
C3B C4B 1.380(3) .
C3B H3B 0.9500 .
C4B C5B 1.391(3) .
C4B H4B 0.9500 .
C5B C6B 1.526(3) .
C6B C7B 1.536(3) .
C6B C8B 1.539(3) .
C6B C11B 1.560(3) .
C7B H7B1 0.9800 .
C7B H7B2 0.9800 .
C7B H7B3 0.9800 .
C8B H8B1 0.9900 .
C8B H8B2 0.9900 .
C9B C10B 1.500(3) .
C10B H10D 0.9800 .
C10B H10E 0.9800 .
C10B H10F 0.9800 .
C11B H11C 0.9900 .
C11B H11D 0.9900 .
C12B C13B 1.512(3) .
C13B H13D 0.9800 .
C13B H13E 0.9800 .
C13B H13F 0.9800 .

loop_
_geom_torsion_atom_site_label_1
_geom_torsion_atom_site_label_2
_geom_torsion_atom_site_label_3
_geom_torsion_atom_site_label_4
_geom_torsion
_geom_torsion_site_symmetry_1
O1B Cu1 Cu2 O1A 149.04(6) .
N2A Cu1 Cu2 O1A -19.99(7) .
Cu3 Cu1 Cu2 O1A -103.73(5) .
O1B Cu1 Cu2 N2B -19.14(7) .
N2A Cu1 Cu2 N2B 171.83(7) .
Cu3 Cu1 Cu2 N2B 88.09(5) .
O1B Cu1 Cu2 Cu3 -107.23(5) .
N2A Cu1 Cu2 Cu3 83.74(5) .
O1A Cu2 Cu3 N3B -100.51(7) .
N2B Cu2 Cu3 N3B 91.69(8) .
N1B Cu2 Cu3 N3B -0.33(8) .
Cu1 Cu2 Cu3 N3B 178.53(6) .
O1A Cu2 Cu3 N3A 83.20(7) .
N2B Cu2 Cu3 N3A -84.59(8) .
N1B Cu2 Cu3 N3A -176.61(8) .
Cu1 Cu2 Cu3 N3A 2.25(6) .
O1A Cu2 Cu3 Cu1 80.96(4) .
N2B Cu2 Cu3 Cu1 -86.84(5) .
N1B Cu2 Cu3 Cu1 -178.86(6) .
O1B Cu1 Cu3 N3B 77.92(7) .
N2A Cu1 Cu3 N3B -90.13(8) .
N1A Cu1 Cu3 N3B 179.83(8) .
Cu2 Cu1 Cu3 N3B -1.47(6) .
O1B Cu1 Cu3 N3A -98.41(7) .
N2A Cu1 Cu3 N3A 93.54(7) .
N1A Cu1 Cu3 N3A 3.50(8) .
Cu2 Cu1 Cu3 N3A -177.80(6) .
O1B Cu1 Cu3 Cu2 79.39(5) .
N2A Cu1 Cu3 Cu2 -88.66(5) .
N1A Cu1 Cu3 Cu2 -178.70(5) .
N2B Cu2 O1A C9A 79.8(3) .
N1B Cu2 O1A C9A -161.76(14) .
Cu1 Cu2 O1A C9A 22.68(14) .
Cu3 Cu2 O1A C9A -40.01(14) .
O2A Na1 O2A C12A 5.77(17) 2
O2B Na1 O2A C12A 135.39(19) 7_566
O2B Na1 O2A C12A -107.1(2) 8_656
O1B Cu1 N1A C1A -23.05(15) .
N2A Cu1 N1A C1A 145.41(15) .
Cu3 Cu1 N1A C1A -131.13(13) .
O1B Cu1 N1A C5A 154.41(15) .
N2A Cu1 N1A C5A -37.14(16) .
Cu3 Cu1 N1A C5A 46.32(16) .
O1B Cu1 N2A C9A -32.8(4) .
N1A Cu1 N2A C9A -152.91(15) .
Cu2 Cu1 N2A C9A 22.52(14) .
Cu3 Cu1 N2A C9A 86.79(15) .
O1B Cu1 N2A C8A 141.3(3) .
N1A Cu1 N2A C8A 21.21(15) .
Cu2 Cu1 N2A C8A -163.35(14) .
Cu3 Cu1 N2A C8A -99.08(14) .
Cu2 Cu3 N3A C12A 94.94(15) .
Cu1 Cu3 N3A C12A 96.89(15) .
Cu2 Cu3 N3A C11A -99.25(13) .
Cu1 Cu3 N3A C11A -97.29(14) .
C5A N1A C1A C2A 1.4(3) .
Cu1 N1A C1A C2A 178.88(15) .
N1A C1A C2A C3A -0.8(3) .
C1A C2A C3A C4A -0.3(3) .
C2A C3A C4A C5A 0.9(3) .
C1A N1A C5A C4A -0.7(3) .
Cu1 N1A C5A C4A -178.16(15) .
C1A N1A C5A C6A -179.82(17) .
Cu1 N1A C5A C6A 2.7(2) .
C3A C4A C5A N1A -0.4(3) .
C3A C4A C5A C6A 178.6(2) .
N1A C5A C6A C7A 170.32(18) .
C4A C5A C6A C7A -8.7(3) .
N1A C5A C6A C8A 53.5(2) .
C4A C5A C6A C8A -125.5(2) .
N1A C5A C6A C11A -72.8(2) .
C4A C5A C6A C11A 108.2(2) .
C9A N2A C8A C6A -162.16(18) .
Cu1 N2A C8A C6A 23.7(2) .
C5A C6A C8A N2A -70.0(2) .
C7A C6A C8A N2A 169.22(17) .
C11A C6A C8A N2A 55.9(2) .
Cu2 O1A C9A N2A -12.3(2) .
Cu2 O1A C9A C10A 167.01(13) .
C8A N2A C9A O1A 173.52(17) .
Cu1 N2A C9A O1A -12.4(3) .
C8A N2A C9A C10A -5.7(3) .
Cu1 N2A C9A C10A 168.43(15) .
C12A N3A C11A C6A -94.5(2) .
Cu3 N3A C11A C6A 98.78(19) .
C5A C6A C11A N3A 49.0(2) .
C7A C6A C11A N3A 170.02(18) .
C8A C6A C11A N3A -76.5(2) .
Na1 O2A C12A N3A -94.3(2) .
Na1 O2A C12A C13A 85.7(2) .
C11A N3A C12A O2A 5.6(3) .
Cu3 N3A C12A O2A 172.04(15) .
C11A N3A C12A C13A -174.35(16) .
Cu3 N3A C12A C13A -7.9(2) .
N2A Cu1 O1B C9B 78.7(3) .
N1A Cu1 O1B C9B -161.10(15) .
Cu2 Cu1 O1B C9B 23.50(15) .
Cu3 Cu1 O1B C9B -38.66(16) .
O1A Cu2 N1B C1B -20.89(16) .
N2B Cu2 N1B C1B 146.74(16) .
Cu3 Cu2 N1B C1B -125.40(14) .
O1A Cu2 N1B C5B 152.20(16) .
N2B Cu2 N1B C5B -40.17(17) .
Cu3 Cu2 N1B C5B 47.69(17) .
O1A Cu2 N2B C9B -37.3(4) .
N1B Cu2 N2B C9B -155.66(16) .
Cu1 Cu2 N2B C9B 19.97(15) .
Cu3 Cu2 N2B C9B 84.09(16) .
O1A Cu2 N2B C8B 139.1(3) .
N1B Cu2 N2B C8B 20.68(15) .
Cu1 Cu2 N2B C8B -163.69(14) .
Cu3 Cu2 N2B C8B -99.57(14) .
Cu2 Cu3 N3B C12B 99.76(16) .
Cu1 Cu3 N3B C12B 101.05(15) .
Cu2 Cu3 N3B C11B -97.09(13) .
Cu1 Cu3 N3B C11B -95.80(13) .
C5B N1B C1B C2B 2.1(3) .
Cu2 N1B C1B C2B 175.34(17) .
N1B C1B C2B C3B -1.5(3) .
C1B C2B C3B C4B 0.0(4) .
C2B C3B C4B C5B 0.9(4) .
C1B N1B C5B C4B -1.1(3) .
Cu2 N1B C5B C4B -174.22(16) .
C1B N1B C5B C6B 179.74(18) .
Cu2 N1B C5B C6B 6.6(2) .
C3B C4B C5B N1B -0.4(3) .
C3B C4B C5B C6B 178.7(2) .
N1B C5B C6B C7B 169.08(18) .
C4B C5B C6B C7B -10.0(3) .
N1B C5B C6B C8B 52.1(2) .
C4B C5B C6B C8B -127.0(2) .
N1B C5B C6B C11B -72.8(2) .
C4B C5B C6B C11B 108.1(2) .
C9B N2B C8B C6B -157.00(18) .
Cu2 N2B C8B C6B 26.6(2) .
C5B C6B C8B N2B -72.5(2) .
C7B C6B C8B N2B 167.00(17) .
C11B C6B C8B N2B 52.9(2) .
Cu1 O1B C9B N2B -15.4(3) .
Cu1 O1B C9B C10B 164.30(16) .
C8B N2B C9B O1B 175.45(18) .
Cu2 N2B C9B O1B -8.2(3) .
C8B N2B C9B C10B -4.2(3) .
Cu2 N2B C9B C10B 172.12(17) .
C12B N3B C11B C6B -86.7(2) .
Cu3 N3B C11B C6B 108.40(17) .
C5B C6B C11B N3B 40.8(2) .
C7B C6B C11B N3B 162.32(17) .
C8B C6B C11B N3B -83.5(2) .
Na1 O2B C12B N3B -56.2(3) 7_565
Na1 O2B C12B C13B 123.3(2) 7_565
C11B N3B C12B O2B 3.4(3) .
Cu3 N3B C12B O2B 166.97(15) .
C11B N3B C12B C13B -176.13(16) .
Cu3 N3B C12B C13B -12.5(2) .
